data_2014417
loop_
_publ_author_name
'Rufanov, Konstantin A.'
'Ziemer, Burkhard'

_publ_section_title
;
 Dichloro(1,2-dimethoxyethane)bis(tosylimido)molybdenum(VI), a
 versatile nitrene transfer reagent
;
_journal_coeditor_code TY1010
_journal_issue 2
_journal_name_full 'Acta Crystallographica Section C'
_journal_page_first m54
_journal_page_last m55
_journal_paper_doi 10.1107/S0108270105042484
_journal_volume 62
_journal_year 2006
_chemical_formula_iupac '[Mo (C7 H7 N O2 S)2 Cl2 (C4 H10 O2)]'
_chemical_formula_moiety 'C18 H24 Cl2 Mo N2 O6 S2'
_chemical_formula_sum 'C18 H24 Cl2 Mo N2 O6 S2'
_chemical_formula_weight 595.35
_chemical_melting_point 431.0(10)
_chemical_name_common
;
Dichloro(1,2-dimethoxyethane)bis(tosylimido)molybdenum(VI)
;
_chemical_name_systematic
;
Dichloro(dimethoxyethano)bis(para-toluenesulfonimino-N)molybdenum(VI)
;
_space_group_IT_number 14
_symmetry_cell_setting monoclinic
_symmetry_space_group_name_Hall '-P 2yn'
_symmetry_space_group_name_H-M 'P 1 21/n 1'
_atom_sites_solution_hydrogens geom
_atom_sites_solution_primary direct
_atom_sites_solution_secondary difmap
_audit_creation_method SHELXL97
_cell_angle_alpha 90.00
_cell_angle_beta 104.66(2)
_cell_angle_gamma 90.00
_cell_formula_units_Z 4
_cell_length_a 11.895(2)
_cell_length_b 13.124(2)
_cell_length_c 15.564(3)
_cell_measurement_reflns_used 5000
_cell_measurement_temperature 150(2)
_cell_measurement_theta_max 25.0
_cell_measurement_theta_min 2.5
_cell_volume 2350.6(7)
_computing_cell_refinement IPDS
_computing_data_collection 'IPDS (Stoe & Cie, 1997)'
_computing_data_reduction IPDS
_computing_molecular_graphics 'DIAMOND (Brandenburg & Berndt, 1999)'
_computing_publication_material SHELXL97
_computing_structure_refinement 'SHELXL97 (Sheldrick, 1997)'
_computing_structure_solution 'SHELXS97 (Sheldrick, 1990)'
_diffrn_ambient_temperature 150(2)
_diffrn_detector_area_resol_mean 6.667
_diffrn_measured_fraction_theta_full 0.989
_diffrn_measured_fraction_theta_max 0.989
_diffrn_measurement_device 'Stoe IPDS'
_diffrn_measurement_method '\f oscillation scans, increment 1.2\%, 200 exposures'
_diffrn_radiation_monochromator 'planar graphite'
_diffrn_radiation_source 'fine-focus sealed X-ray tube'
_diffrn_radiation_type MoK\a
_diffrn_radiation_wavelength 0.71073
_diffrn_reflns_av_R_equivalents 0.0468
_diffrn_reflns_av_sigmaI/netI 0.0359
_diffrn_reflns_limit_h_max 14
_diffrn_reflns_limit_h_min -14
_diffrn_reflns_limit_k_max 15
_diffrn_reflns_limit_k_min -15
_diffrn_reflns_limit_l_max 18
_diffrn_reflns_limit_l_min -18
_diffrn_reflns_number 15274
_diffrn_reflns_theta_full 25.49
_diffrn_reflns_theta_max 25.49
_diffrn_reflns_theta_min 2.48
_diffrn_standards_decay_% 0
_diffrn_standards_interval_count 0
_diffrn_standards_interval_time 0
_diffrn_standards_number 0
_exptl_absorpt_coefficient_mu 1.000
_exptl_absorpt_correction_T_max 0.8564
_exptl_absorpt_correction_T_min 0.5853
_exptl_absorpt_correction_type refdelf
_exptl_absorpt_process_details
;
[ABSCOR (Higashi, 1995), a modification of DIFABS (Walker & Stuart,
1983).
In contrast with DIFABS, ABSCOR loads F^2^ values instead of F values.
;
_exptl_crystal_colour 'dark yellow'
_exptl_crystal_density_diffrn 1.682
_exptl_crystal_density_method none
_exptl_crystal_description block
_exptl_crystal_F_000 1208
_exptl_crystal_size_max 0.60
_exptl_crystal_size_mid 0.32
_exptl_crystal_size_min 0.16
_refine_diff_density_max 0.372
_refine_diff_density_min -0.673
_refine_ls_extinction_method none
_refine_ls_goodness_of_fit_ref 1.045
_refine_ls_hydrogen_treatment constr
_refine_ls_matrix_type full
_refine_ls_number_parameters 284
_refine_ls_number_reflns 4329
_refine_ls_number_restraints 0
_refine_ls_restrained_S_all 1.045
_refine_ls_R_factor_all 0.0402
_refine_ls_R_factor_gt 0.0307
_refine_ls_shift/su_max 0.009
_refine_ls_shift/su_mean 0.001
_refine_ls_structure_factor_coef Fsqd
_refine_ls_weighting_details 'calc w = 1/[\s^2^(Fo^2^)+(0.0437P)^2^] where P=(Fo^2^+2Fc^2^)/3'
_refine_ls_weighting_scheme calc
_refine_ls_wR_factor_gt 0.0677
_refine_ls_wR_factor_ref 0.0708
_reflns_number_gt 3598
_reflns_number_total 4329
_reflns_threshold_expression I>2\s(I)
_cod_data_source_file ty1010.cif
_cod_data_source_block I
_cod_original_cell_volume 2350.7(7)
_cod_original_sg_symbol_H-M 'P 21/n'
_cod_database_code 2014417
_cod_database_fobs_code 2014417

loop_
_symmetry_equiv_pos_as_xyz
'x, y, z'
'-x+1/2, y+1/2, -z+1/2'
'-x, -y, -z'
'x-1/2, -y-1/2, z-1/2'

loop_
_atom_site_label
_atom_site_fract_x
_atom_site_fract_y
_atom_site_fract_z
_atom_site_U_iso_or_equiv
_atom_site_adp_type
_atom_site_calc_flag
_atom_site_refinement_flags
_atom_site_occupancy
_atom_site_disorder_assembly
_atom_site_disorder_group
_atom_site_type_symbol
C1 0.6940(2) -0.13230(17) 0.14901(18) 0.0198(5) Uani d . 1 . . C
H1A 0.6395 -0.1892 0.1276 0.024 Uiso calc R 1 . . H
H1B 0.7078 -0.1273 0.2143 0.024 Uiso calc R 1 . . H
C2 0.8059(2) -0.14973(18) 0.12423(18) 0.0210(6) Uani d . 1 . . C
H2A 0.8463 -0.2103 0.1555 0.025 Uiso calc R 1 . . H
H2B 0.7914 -0.1610 0.0594 0.025 Uiso calc R 1 . . H
C3 0.5308(2) -0.0203(2) 0.1177(2) 0.0251(6) Uani d . 1 . . C
H3A 0.4990 0.0422 0.0863 0.030 Uiso calc R 1 . . H
H3B 0.5339 -0.0132 0.1809 0.030 Uiso calc R 1 . . H
H3C 0.4809 -0.0781 0.0930 0.030 Uiso calc R 1 . . H
C4 0.9893(2) -0.0730(2) 0.1351(2) 0.0315(7) Uani d . 1 . . C
H4A 1.0358 -0.0114 0.1535 0.038 Uiso calc R 1 . . H
H4B 0.9816 -0.0856 0.0719 0.038 Uiso calc R 1 . . H
H4C 1.0277 -0.1313 0.1698 0.038 Uiso calc R 1 . . H
C5 1.1324(2) 0.21414(17) 0.21251(17) 0.0169(5) Uani d . 1 . . C
C6 1.1769(2) 0.24703(18) 0.29933(18) 0.0191(5) Uani d . 1 . . C
H6 1.1341 0.2928 0.3262 0.023 Uiso calc R 1 . . H
C7 1.2850(2) 0.21162(18) 0.34598(18) 0.0213(5) Uani d . 1 . . C
H7 1.3165 0.2337 0.4053 0.026 Uiso calc R 1 . . H
C8 1.3480(2) 0.14439(19) 0.30742(19) 0.0231(6) Uani d . 1 . . C
C9 1.3010(2) 0.1132(2) 0.2194(2) 0.0282(6) Uani d . 1 . . C
H9 1.3437 0.0678 0.1922 0.034 Uiso calc R 1 . . H
C10 1.1939(2) 0.1476(2) 0.17192(19) 0.0247(6) Uani d . 1 . . C
H10 1.1625 0.1261 0.1124 0.030 Uiso calc R 1 . . H
C11 1.4649(3) 0.1049(2) 0.3583(2) 0.0366(8) Uani d . 1 . . C
H11A 1.4874 0.1381 0.4166 0.044 Uiso calc R 1 . . H
H11B 1.5229 0.1199 0.3252 0.044 Uiso calc R 1 . . H
H11C 1.4603 0.0311 0.3663 0.044 Uiso calc R 1 . . H
C12 0.6101(2) 0.36535(17) 0.02044(17) 0.0180(5) Uani d . 1 . . C
C13 0.7172(2) 0.41280(19) 0.05305(19) 0.0233(6) Uani d . 1 . . C
H13 0.7667 0.3933 0.1086 0.028 Uiso calc R 1 . . H
C14 0.7497(2) 0.48890(19) 0.0028(2) 0.0262(6) Uani d . 1 . . C
H14 0.8228 0.5215 0.0242 0.031 Uiso calc R 1 . . H
C15 0.6775(2) 0.51890(18) -0.07880(19) 0.0231(6) Uani d . 1 . . C
C16 0.5711(2) 0.47082(18) -0.10896(18) 0.0227(6) Uani d . 1 . . C
H16 0.5207 0.4913 -0.1638 0.027 Uiso calc R 1 . . H
C17 0.5366(2) 0.39306(17) -0.06049(18) 0.0203(5) Uani d . 1 . . C
H17 0.4641 0.3596 -0.0823 0.024 Uiso calc R 1 . . H
C18 0.7155(3) 0.6007(2) -0.1328(2) 0.0354(7) Uani d . 1 . . C
H18A 0.7765 0.6421 -0.0942 0.042 Uiso calc R 1 . . H
H18B 0.6491 0.6442 -0.1601 0.042 Uiso calc R 1 . . H
H18C 0.7459 0.5693 -0.1795 0.042 Uiso calc R 1 . . H
Cl1 0.76868(5) 0.07833(5) 0.27309(4) 0.02152(14) Uani d . 1 . . Cl
Cl2 0.77646(5) 0.04753(4) -0.02576(4) 0.01998(14) Uani d . 1 . . Cl
N1 0.91039(19) 0.16030(15) 0.14497(15) 0.0198(5) Uani d . 1 . . N
N2 0.67056(18) 0.18394(14) 0.09599(14) 0.0172(4) Uani d . 1 . . N
O1 0.64683(14) -0.03763(12) 0.10716(12) 0.0168(4) Uani d . 1 . . O
O2 0.87559(14) -0.05933(12) 0.15031(12) 0.0179(4) Uani d . 1 . . O
O3 1.00179(18) 0.27723(16) 0.06098(14) 0.0338(5) Uani d . 1 . . O
O4 0.95861(17) 0.33796(14) 0.19963(15) 0.0324(5) Uani d . 1 . . O
O5 0.57487(17) 0.30603(14) 0.17357(13) 0.0280(4) Uani d . 1 . . O
O6 0.46045(16) 0.22640(13) 0.03554(13) 0.0262(4) Uani d . 1 . . O
S1 0.99668(5) 0.25869(4) 0.15044(5) 0.01905(15) Uani d . 1 . . S
S2 0.56679(5) 0.27101(4) 0.08504(4) 0.01804(14) Uani d . 1 . . S
Mo 0.778965(17) 0.092021(14) 0.123240(14) 0.01209(8) Uani d . 1 . . Mo

loop_
_atom_site_aniso_label
_atom_site_aniso_U_11
_atom_site_aniso_U_22
_atom_site_aniso_U_33
_atom_site_aniso_U_12
_atom_site_aniso_U_13
_atom_site_aniso_U_23
C1 0.0232(14) 0.0141(11) 0.0207(14) -0.0031(10) 0.0029(12) 0.0042(10)
C2 0.0259(14) 0.0140(11) 0.0213(15) 0.0011(10) 0.0022(12) -0.0022(10)
C3 0.0128(12) 0.0296(14) 0.0333(17) -0.0017(10) 0.0062(12) 0.0070(12)
C4 0.0165(13) 0.0328(15) 0.045(2) 0.0099(11) 0.0084(14) 0.0007(13)
C5 0.0131(11) 0.0174(11) 0.0191(14) -0.0031(9) 0.0021(11) 0.0014(10)
C6 0.0184(13) 0.0198(12) 0.0202(15) -0.0002(10) 0.0069(12) -0.0026(10)
C7 0.0203(13) 0.0229(12) 0.0183(14) -0.0024(10) 0.0004(12) -0.0043(10)
C8 0.0176(13) 0.0218(12) 0.0283(16) -0.0006(10) 0.0029(12) -0.0047(11)
C9 0.0207(14) 0.0320(14) 0.0317(18) 0.0041(11) 0.0057(13) -0.0129(12)
C10 0.0202(14) 0.0297(14) 0.0227(16) -0.0022(11) 0.0028(12) -0.0101(11)
C11 0.0221(15) 0.0389(16) 0.043(2) 0.0058(12) -0.0034(15) -0.0107(14)
C12 0.0182(13) 0.0154(11) 0.0190(14) 0.0028(9) 0.0020(12) -0.0009(9)
C13 0.0212(13) 0.0230(12) 0.0227(15) 0.0017(10) -0.0003(12) -0.0025(11)
C14 0.0178(13) 0.0257(13) 0.0332(17) -0.0041(11) 0.0029(13) -0.0033(12)
C15 0.0204(13) 0.0193(12) 0.0303(16) 0.0020(10) 0.0077(13) -0.0010(11)
C16 0.0225(14) 0.0218(12) 0.0210(15) 0.0039(10) 0.0006(12) 0.0014(10)
C17 0.0171(13) 0.0179(12) 0.0224(15) 0.0020(9) -0.0012(12) -0.0013(10)
C18 0.0280(16) 0.0316(15) 0.047(2) -0.0027(12) 0.0101(16) 0.0071(13)
Cl1 0.0226(3) 0.0275(3) 0.0134(3) 0.0007(2) 0.0024(3) -0.0012(2)
Cl2 0.0215(3) 0.0245(3) 0.0146(3) 0.0010(2) 0.0058(3) -0.0007(2)
N1 0.0169(11) 0.0241(11) 0.0180(12) -0.0047(8) 0.0035(10) -0.0024(9)
N2 0.0193(11) 0.0167(10) 0.0146(11) 0.0021(8) 0.0027(10) -0.0010(8)
O1 0.0135(8) 0.0166(8) 0.0201(10) -0.0001(7) 0.0037(8) 0.0029(7)
O2 0.0136(8) 0.0163(8) 0.0230(11) 0.0035(7) 0.0028(8) 0.0018(7)
O3 0.0264(10) 0.0476(12) 0.0239(12) -0.0088(9) 0.0000(10) 0.0122(9)
O4 0.0232(10) 0.0247(10) 0.0428(14) 0.0049(8) -0.0037(10) -0.0096(9)
O5 0.0354(11) 0.0295(10) 0.0196(11) 0.0092(8) 0.0081(9) -0.0021(8)
O6 0.0189(9) 0.0267(9) 0.0302(12) -0.0008(8) 0.0008(9) 0.0048(8)
S1 0.0149(3) 0.0185(3) 0.0213(4) -0.0032(2) 0.0000(3) 0.0011(2)
S2 0.0177(3) 0.0179(3) 0.0173(3) 0.0046(2) 0.0021(3) 0.0005(2)
Mo 0.01015(11) 0.01176(11) 0.01350(13) 0.00024(7) 0.00142(9) -0.00009(7)

loop_
_atom_type_symbol
_atom_type_description
_atom_type_scat_dispersion_real
_atom_type_scat_dispersion_imag
_atom_type_scat_source
C C 0.0033 0.0016 'International Tables Vol C Tables 4.2.6.8 and 6.1.1.4'
H H 0.0000 0.0000 'International Tables Vol C Tables 4.2.6.8 and 6.1.1.4'
Cl Cl 0.1484 0.1585 'International Tables Vol C Tables 4.2.6.8 and 6.1.1.4'
N N 0.0061 0.0033 'International Tables Vol C Tables 4.2.6.8 and 6.1.1.4'
O O 0.0106 0.0060 'International Tables Vol C Tables 4.2.6.8 and 6.1.1.4'
S S 0.1246 0.1234 'International Tables Vol C Tables 4.2.6.8 and 6.1.1.4'
Mo Mo -1.6832 0.6857 'International Tables Vol C Tables 4.2.6.8 and 6.1.1.4'

loop_
_geom_angle_atom_site_label_1
_geom_angle_atom_site_label_2
_geom_angle_atom_site_label_3
_geom_angle
O1 C1 C2 106.53(19)
O1 C1 H1A 110.4
C2 C1 H1A 110.4
O1 C1 H1B 110.4
C2 C1 H1B 110.4
H1A C1 H1B 108.6
O2 C2 C1 106.66(18)
O2 C2 H2A 110.4
C1 C2 H2A 110.4
O2 C2 H2B 110.4
C1 C2 H2B 110.4
H2A C2 H2B 108.6
O1 C3 H3A 109.5
O1 C3 H3B 109.5
H3A C3 H3B 109.5
O1 C3 H3C 109.5
H3A C3 H3C 109.5
H3B C3 H3C 109.5
O2 C4 H4A 109.5
O2 C4 H4B 109.5
H4A C4 H4B 109.5
O2 C4 H4C 109.5
H4A C4 H4C 109.5
H4B C4 H4C 109.5
C6 C5 C10 121.5(2)
C6 C5 S1 120.13(19)
C10 C5 S1 118.3(2)
C7 C6 C5 118.7(2)
C7 C6 H6 120.7
C5 C6 H6 120.7
C6 C7 C8 121.1(3)
C6 C7 H7 119.4
C8 C7 H7 119.4
C7 C8 C9 118.8(2)
C7 C8 C11 121.2(3)
C9 C8 C11 120.0(2)
C10 C9 C8 120.9(2)
C10 C9 H9 119.5
C8 C9 H9 119.5
C9 C10 C5 118.9(3)
C9 C10 H10 120.5
C5 C10 H10 120.5
C8 C11 H11A 109.5
C8 C11 H11B 109.5
H11A C11 H11B 109.5
C8 C11 H11C 109.5
H11A C11 H11C 109.5
H11B C11 H11C 109.5
C17 C12 C13 121.4(2)
C17 C12 S2 119.78(19)
C13 C12 S2 118.8(2)
C14 C13 C12 118.6(3)
C14 C13 H13 120.7
C12 C13 H13 120.7
C13 C14 C15 121.4(2)
C13 C14 H14 119.3
C15 C14 H14 119.3
C16 C15 C14 118.6(2)
C16 C15 C18 121.0(3)
C14 C15 C18 120.4(2)
C15 C16 C17 121.3(3)
C15 C16 H16 119.3
C17 C16 H16 119.3
C12 C17 C16 118.6(2)
C12 C17 H17 120.7
C16 C17 H17 120.7
C15 C18 H18A 109.5
C15 C18 H18B 109.5
H18A C18 H18B 109.5
C15 C18 H18C 109.5
H18A C18 H18C 109.5
H18B C18 H18C 109.5
S1 N1 Mo 157.85(15)
S2 N2 Mo 171.85(14)
C1 O1 C3 110.85(18)
C1 O1 Mo 114.31(14)
C3 O1 Mo 121.26(14)
C4 O2 C2 110.29(19)
C4 O2 Mo 121.87(15)
C2 O2 Mo 115.90(14)
O3 S1 O4 119.63(13)
O3 S1 N1 105.31(12)
O4 S1 N1 108.77(12)
O3 S1 C5 109.40(12)
O4 S1 C5 108.58(12)
N1 S1 C5 104.03(11)
O6 S2 O5 118.99(12)
O6 S2 N2 107.89(11)
O5 S2 N2 104.79(11)
O6 S2 C12 109.18(12)
O5 S2 C12 111.55(12)
N2 S2 C12 103.09(11)
N2 Mo N1 105.17(10)
N2 Mo O2 163.31(8)
N1 Mo O2 91.51(8)
N2 Mo O1 92.45(8)
N1 Mo O1 162.36(8)
O2 Mo O1 70.88(6)
N2 Mo Cl1 94.17(7)
N1 Mo Cl1 96.54(8)
O2 Mo Cl1 84.34(5)
O1 Mo Cl1 81.15(5)
N2 Mo Cl2 96.13(7)
N1 Mo Cl2 95.94(7)
O2 Mo Cl2 81.26(5)
O1 Mo Cl2 82.66(5)
Cl1 Mo Cl2 161.14(2)

loop_
_geom_bond_atom_site_label_1
_geom_bond_atom_site_label_2
_geom_bond_site_symmetry_2
_geom_bond_distance
_geom_bond_publ_flag
C1 O1 . 1.448(3) ?
C1 C2 . 1.494(3) ?
C1 H1A . 0.9900 ?
C1 H1B . 0.9900 ?
C2 O2 . 1.445(3) ?
C2 H2A . 0.9900 ?
C2 H2B . 0.9900 ?
C3 O1 . 1.449(3) ?
C3 H3A . 0.9800 ?
C3 H3B . 0.9800 ?
C3 H3C . 0.9800 ?
C4 O2 . 1.442(3) ?
C4 H4A . 0.9800 ?
C4 H4B . 0.9800 ?
C4 H4C . 0.9800 ?
C5 C6 . 1.389(4) ?
C5 C10 . 1.390(3) ?
C5 S1 . 1.758(3) ?
C6 C7 . 1.387(4) ?
C6 H6 . 0.9500 ?
C7 C8 . 1.389(4) ?
C7 H7 . 0.9500 ?
C8 C9 . 1.403(4) ?
C8 C11 . 1.507(4) ?
C9 C10 . 1.378(4) ?
C9 H9 . 0.9500 ?
C10 H10 . 0.9500 ?
C11 H11A . 0.9800 ?
C11 H11B . 0.9800 ?
C11 H11C . 0.9800 ?
C12 C17 . 1.388(4) ?
C12 C13 . 1.393(4) ?
C12 S2 . 1.752(3) ?
C13 C14 . 1.383(4) ?
C13 H13 . 0.9500 ?
C14 C15 . 1.398(4) ?
C14 H14 . 0.9500 ?
C15 C16 . 1.385(4) ?
C15 C18 . 1.503(4) ?
C16 C17 . 1.392(4) ?
C16 H16 . 0.9500 ?
C17 H17 . 0.9500 ?
C18 H18A . 0.9800 ?
C18 H18B . 0.9800 ?
C18 H18C . 0.9800 ?
Cl1 Mo . 2.3730(8) ?
Cl2 Mo . 2.3842(8) ?
N1 S1 . 1.638(2) ?
N1 Mo . 1.759(2) ?
N2 S2 . 1.659(2) ?
N2 Mo . 1.738(2) ?
O1 Mo . 2.2868(16) ?
O2 Mo . 2.2802(16) ?
O3 S1 . 1.430(2) ?
O4 S1 . 1.431(2) ?
O5 S2 . 1.4324(19) ?
O6 S2 . 1.429(2) ?

loop_
_geom_torsion_atom_site_label_1
_geom_torsion_atom_site_label_2
_geom_torsion_atom_site_label_3
_geom_torsion_atom_site_label_4
_geom_torsion
O1 C1 C2 O2 54.8(3)
C10 C5 C6 C7 -0.3(4)
S1 C5 C6 C7 -179.02(18)
C5 C6 C7 C8 -0.2(4)
C6 C7 C8 C9 0.7(4)
C6 C7 C8 C11 -179.3(2)
C7 C8 C9 C10 -0.6(4)
C11 C8 C9 C10 179.4(3)
C8 C9 C10 C5 0.1(4)
C6 C5 C10 C9 0.4(4)
S1 C5 C10 C9 179.1(2)
C17 C12 C13 C14 -0.1(4)
S2 C12 C13 C14 -178.5(2)
C12 C13 C14 C15 0.4(4)
C13 C14 C15 C16 0.2(4)
C13 C14 C15 C18 -179.1(3)
C14 C15 C16 C17 -1.0(4)
C18 C15 C16 C17 178.2(2)
C13 C12 C17 C16 -0.7(4)
S2 C12 C17 C16 177.63(19)
C15 C16 C17 C12 1.3(4)
C2 C1 O1 C3 172.7(2)
C2 C1 O1 Mo -46.0(2)
C1 C2 O2 C4 175.4(2)
C1 C2 O2 Mo -40.9(2)
Mo N1 S1 O3 -75.6(4)
Mo N1 S1 O4 53.8(4)
Mo N1 S1 C5 169.3(4)
C6 C5 S1 O3 140.3(2)
C10 C5 S1 O3 -38.4(2)
C6 C5 S1 O4 8.2(2)
C10 C5 S1 O4 -170.56(19)
C6 C5 S1 N1 -107.6(2)
C10 C5 S1 N1 73.7(2)
C17 C12 S2 O6 7.1(2)
C13 C12 S2 O6 -174.55(19)
C17 C12 S2 O5 -126.5(2)
C13 C12 S2 O5 51.9(2)
C17 C12 S2 N2 121.6(2)
C13 C12 S2 N2 -60.0(2)
S1 N1 Mo N2 -7.8(4)
S1 N1 Mo O2 171.5(4)
S1 N1 Mo O1 174.6(2)
S1 N1 Mo Cl1 -104.0(4)
S1 N1 Mo Cl2 90.2(4)
C4 O2 Mo N2 149.1(3)
C2 O2 Mo N2 10.0(4)
C4 O2 Mo N1 -28.8(2)
C2 O2 Mo N1 -167.90(17)
C4 O2 Mo O1 152.2(2)
C2 O2 Mo O1 13.09(15)
C4 O2 Mo Cl1 -125.2(2)
C2 O2 Mo Cl1 95.67(15)
C4 O2 Mo Cl2 66.99(19)
C2 O2 Mo Cl2 -72.12(15)
C1 O1 Mo N2 -162.14(16)
C3 O1 Mo N2 -25.16(19)
C1 O1 Mo N1 15.5(3)
C3 O1 Mo N1 152.4(3)
C1 O1 Mo O2 18.75(15)
C3 O1 Mo O2 155.7(2)
C1 O1 Mo Cl1 -68.29(15)
C3 O1 Mo Cl1 68.68(18)
C1 O1 Mo Cl2 102.00(15)
C3 O1 Mo Cl2 -121.03(18)
